data_2203429
loop_
_publ_author_name
'Cowan, John A.'
'Howard, J.A.K.'

_publ_section_title
;
 Dipotassium rhodizonate
;
_journal_issue 4
_journal_name_full 'Acta Crystallographica Section E'
_journal_page_first m511
_journal_page_last m513
_journal_paper_doi 10.1107/S160053680400529X
_journal_volume 60
_journal_year 2004
_chemical_formula_iupac '2K 1+, C6 O6 2-'
_chemical_formula_moiety '2K 1+, C6 O6 2-'
_chemical_formula_sum 'C6 K2 O6'
_chemical_formula_weight 246.26
_chemical_name_systematic
;
dipotassium rhodizonate
;
_space_group_IT_number 70
_symmetry_cell_setting orthorhombic
_symmetry_space_group_name_Hall '-F 2uv 2vw'
_symmetry_space_group_name_H-M 'F d d d :2'
_atom_sites_solution_primary direct
_atom_sites_solution_secondary difmap
_cell_angle_alpha 90.00
_cell_angle_beta 90.00
_cell_angle_gamma 90.00
_cell_formula_units_Z 8
_cell_length_a 8.426(2)
_cell_length_b 12.011(3)
_cell_length_c 15.671(3)
_cell_measurement_reflns_used 982
_cell_measurement_temperature 100(2)
_cell_measurement_theta_max 22.05
_cell_measurement_theta_min 12.41
_cell_volume 1586.0(6)
_computing_cell_refinement SMART-NT
_computing_data_collection 'SMART-NT (Bruker, 1998)'
_computing_data_reduction 'SAINT-NT (Bruker, 1998)'
_computing_structure_refinement 'SHELXL97 (Sheldrick, 1997)'
_computing_structure_solution 'SHELXS97 (Sheldrick, 1990)'
_diffrn_ambient_temperature 100(2)
_diffrn_measured_fraction_theta_full 1.000
_diffrn_measured_fraction_theta_max 1.000
_diffrn_measurement_device_type 'Bruker SMART CCD'
_diffrn_measurement_method \w
_diffrn_radiation_monochromator graphite
_diffrn_radiation_source 'fine-focus sealed tube'
_diffrn_radiation_type MoK\a
_diffrn_radiation_wavelength 0.71073
_diffrn_reflns_av_R_equivalents 0.0493
_diffrn_reflns_av_sigmaI/netI 0.0233
_diffrn_reflns_limit_h_max 10
_diffrn_reflns_limit_h_min -10
_diffrn_reflns_limit_k_max 15
_diffrn_reflns_limit_k_min -15
_diffrn_reflns_limit_l_max 20
_diffrn_reflns_limit_l_min -20
_diffrn_reflns_number 3525
_diffrn_reflns_theta_full 27.46
_diffrn_reflns_theta_max 27.46
_diffrn_reflns_theta_min 3.23
_diffrn_standards_number 0
_exptl_absorpt_coefficient_mu 1.192
_exptl_absorpt_correction_type none
_exptl_crystal_colour 'dark red'
_exptl_crystal_density_diffrn 2.063
_exptl_crystal_density_meas ?
_exptl_crystal_density_method .
_exptl_crystal_description block
_exptl_crystal_F_000 976
_exptl_crystal_size_max 0.2
_exptl_crystal_size_mid 0.15
_exptl_crystal_size_min 0.1
_refine_diff_density_max 0.474
_refine_diff_density_min -0.473
_refine_ls_extinction_method none
_refine_ls_goodness_of_fit_ref 1.057
_refine_ls_matrix_type full
_refine_ls_number_parameters 34
_refine_ls_number_reflns 462
_refine_ls_number_restraints 0
_refine_ls_restrained_S_all 1.057
_refine_ls_R_factor_all 0.0459
_refine_ls_R_factor_gt 0.0380
_refine_ls_shift/su_max 0.000
_refine_ls_shift/su_mean 0.000
_refine_ls_structure_factor_coef Fsqd
_refine_ls_weighting_details 'calc w = 1/[\s^2^(Fo^2^)+(0.034P)^2^+24.4908P] where P = (Fo^2^+2Fc^2^)/3'
_refine_ls_weighting_scheme calc
_refine_ls_wR_factor_gt 0.0891
_refine_ls_wR_factor_ref 0.0928
_reflns_number_gt 392
_reflns_number_total 462
_reflns_threshold_expression I>2\s(I)
_cod_data_source_file fl6088.cif
_cod_data_source_block I
_cod_original_sg_symbol_H-M 'F d d d'
_cod_database_code 2203429
_cod_database_fobs_code 2203429

loop_
_symmetry_equiv_pos_as_xyz
'x, y, z'
'-x+5/4, -y+5/4, z'
'x, -y+5/4, -z+1/4'
'-x+5/4, y, -z+1/4'
'x, y+1/2, z+1/2'
'-x+5/4, -y+7/4, z+1/2'
'x, -y+7/4, -z+3/4'
'-x+5/4, y+1/2, -z+3/4'
'x+1/2, y, z+1/2'
'-x+7/4, -y+5/4, z+1/2'
'x+1/2, -y+5/4, -z+3/4'
'-x+7/4, y, -z+3/4'
'x+1/2, y+1/2, z'
'-x+7/4, -y+7/4, z'
'x+1/2, -y+7/4, -z+1/4'
'-x+7/4, y+1/2, -z+1/4'
'-x, -y, -z'
'x-5/4, y-5/4, -z'
'-x, y-5/4, z-1/4'
'x-5/4, -y, z-1/4'
'-x, -y+1/2, -z+1/2'
'x-5/4, y-3/4, -z+1/2'
'-x, y-3/4, z+1/4'
'x-5/4, -y+1/2, z+1/4'
'-x+1/2, -y, -z+1/2'
'x-3/4, y-5/4, -z+1/2'
'-x+1/2, y-5/4, z+1/4'
'x-3/4, -y, z+1/4'
'-x+1/2, -y+1/2, -z'
'x-3/4, y-3/4, -z'
'-x+1/2, y-3/4, z-1/4'
'x-3/4, -y+1/2, z-1/4'

loop_
_atom_site_label
_atom_site_fract_x
_atom_site_fract_y
_atom_site_fract_z
_atom_site_U_iso_or_equiv
_atom_site_adp_type
_atom_site_calc_flag
_atom_site_refinement_flags
_atom_site_occupancy
_atom_site_type_symbol
K1 0.3750 0.52405(7) 0.3750 0.0107(3) Uani d S 1 K
C1 0.6250 0.6250 0.2194(2) 0.0115(8) Uani d S 1 C
O1 0.6250 0.6250 0.29940(18) 0.0159(6) Uani d S 1 O
O2 0.3441(2) 0.61034(17) 0.21116(12) 0.0129(5) Uani d . 1 O
C2 0.4733(3) 0.6199(2) 0.17206(16) 0.0114(6) Uani d . 1 C

loop_
_atom_site_aniso_label
_atom_site_aniso_U_11
_atom_site_aniso_U_22
_atom_site_aniso_U_33
_atom_site_aniso_U_12
_atom_site_aniso_U_13
_atom_site_aniso_U_23
K1 0.0099(4) 0.0144(4) 0.0078(4) 0.000 0.0011(4) 0.000
C1 0.0129(18) 0.0103(17) 0.0113(18) -0.0009(16) 0.000 0.000
O1 0.0160(14) 0.0204(15) 0.0113(13) -0.0020(13) 0.000 0.000
O2 0.0100(10) 0.0161(10) 0.0126(9) 0.0021(8) 0.0026(8) 0.0005(8)
C2 0.0130(13) 0.0090(12) 0.0124(13) -0.0003(11) 0.0008(11) 0.0021(11)

loop_
_atom_type_symbol
_atom_type_description
_atom_type_scat_dispersion_real
_atom_type_scat_dispersion_imag
_atom_type_scat_source
C C 0.0033 0.0016 'International Tables Vol C Tables 4.2.6.8 and 6.1.1.4'
O O 0.0106 0.0060 'International Tables Vol C Tables 4.2.6.8 and 6.1.1.4'
K K 0.2009 0.2494 'International Tables Vol C Tables 4.2.6.8 and 6.1.1.4'

loop_
_geom_angle_atom_site_label_1
_geom_angle_atom_site_label_2
_geom_angle_atom_site_label_3
_geom_angle_site_symmetry_1
_geom_angle_site_symmetry_3
_geom_angle
O1 K1 O1 . 11_455 126.72(4)
O1 K1 O2 . 12_455 99.46(7)
O1 K1 O2 11_455 12_455 60.09(6)
O1 K1 O2 . . 60.09(6)
O1 K1 O2 11_455 . 99.47(7)
O2 K1 O2 12_455 . 136.24(9)
O1 K1 O2 . 25_565 124.12(6)
O1 K1 O2 11_455 25_565 87.49(5)
O2 K1 O2 12_455 25_565 136.21(7)
O2 K1 O2 . 25_565 73.01(7)
O1 K1 O2 . 28_665 87.49(5)
O1 K1 O2 11_455 28_665 124.12(6)
O2 K1 O2 12_455 28_665 73.01(7)
O2 K1 O2 . 28_665 136.21(7)
O2 K1 O2 25_565 28_665 109.58(9)
O1 K1 O2 . 27_565 164.86(5)
O1 K1 O2 11_455 27_565 67.63(4)
O2 K1 O2 12_455 27_565 83.51(3)
O2 K1 O2 . 27_565 126.79(5)
O2 K1 O2 25_565 27_565 55.69(7)
O2 K1 O2 28_665 27_565 79.15(7)
O1 K1 O2 . 26_665 67.63(4)
O1 K1 O2 11_455 26_665 164.86(5)
O2 K1 O2 12_455 26_665 126.79(5)
O2 K1 O2 . 26_665 83.51(3)
O2 K1 O2 25_565 26_665 79.15(7)
O2 K1 O2 28_665 26_665 55.69(7)
O2 K1 O2 27_565 26_665 98.63(8)
O1 C1 C2 . . 120.11(16)
O1 C1 C2 . 2 120.11(16)
C2 C1 C2 . 2 119.8(3)
C1 O1 K1 . 2 115.99(5)
C1 O1 K1 . . 115.99(5)
K1 O1 K1 2 . 128.03(11)
C2 O2 K1 . . 113.82(16)
C2 O2 K1 . 25_565 112.93(17)
K1 O2 K1 . 25_565 106.99(7)
C2 O2 K1 . 22_665 104.64(16)
K1 O2 K1 . 22_665 135.52(7)
K1 O2 K1 25_565 22_665 75.90(6)
O2 C2 C1 . . 120.6(2)
O2 C2 C2 . 3 119.63(15)
C1 C2 C2 . 3 119.77(16)

loop_
_geom_bond_atom_site_label_1
_geom_bond_atom_site_label_2
_geom_bond_site_symmetry_2
_geom_bond_distance
K1 O1 . 2.7038(13)
K1 O2 . 2.781(2)
K1 O2 25_565 2.799(2)
K1 O2 26_665 3.016(2)
C1 O1 . 1.254(5)
C1 C2 . 1.479(3)
O2 C2 . 1.255(3)
C2 C2 3 1.480(5)
